data_7235903
loop_
_publ_author_name
'Beyeh, Ngong Kodiah'
'Puttreddy, Rakesh'
'Rissanen, Kari'

_publ_section_title
;
 Aromatic N-oxide templates open inclusion and dimeric capsular assemblies
 with methylresorcinarene
;
_journal_issue 38
_journal_name_full 'RSC Advances'
_journal_page_first 30222
_journal_paper_doi 10.1039/C5RA03667D
_journal_volume 5
_journal_year 2015
_chemical_formula_moiety 'C40 H48 O8, C9 H7 N O, 3(C H4 O)'
_chemical_formula_sum 'C52 H67 N O12'
_chemical_formula_weight 898.06
_space_group_crystal_system triclinic
_space_group_IT_number 2
_space_group_name_Hall '-P 1'
_space_group_name_H-M_alt 'P -1'
_atom_sites_solution_hydrogens mixed
_atom_sites_solution_primary direct
_audit_creation_date 2015-02-22
_audit_creation_method
;
Olex2 1.2
(compiled 2014.05.21 svn.r2940 for OlexSys, GUI svn.r4846)
;
_audit_update_record
;
2015-02-27 deposited with the CCDC.
2015-03-16 downloaded from the CCDC.
;
_cell_angle_alpha 95.58(3)
_cell_angle_beta 106.88(3)
_cell_angle_gamma 113.40(3)
_cell_formula_units_Z 2
_cell_length_a 12.143(2)
_cell_length_b 12.791(3)
_cell_length_c 18.158(4)
_cell_measurement_temperature 170
_cell_volume 2403.2(13)
_computing_molecular_graphics 'Olex2 (Dolomanov et al., 2009)'
_computing_publication_material 'Olex2 (Dolomanov et al., 2009)'
_computing_structure_refinement 'ShelXL (Sheldrick, 2008)'
_computing_structure_solution 'ShelXS (Sheldrick, 2008)'
_diffrn_ambient_temperature 170
_diffrn_measured_fraction_theta_full 0.998
_diffrn_measured_fraction_theta_max 0.998
_diffrn_measurement_device_type 'Bruker APEX-II CCD'
_diffrn_measurement_method '\w scans'
_diffrn_radiation_monochromator graphite
_diffrn_radiation_type MoK\a
_diffrn_radiation_wavelength 0.71073
_diffrn_reflns_av_R_equivalents 0.0708
_diffrn_reflns_av_unetI/netI 0.1182
_diffrn_reflns_Laue_measured_fraction_full 0.998
_diffrn_reflns_Laue_measured_fraction_max 0.998
_diffrn_reflns_limit_h_max 14
_diffrn_reflns_limit_h_min -14
_diffrn_reflns_limit_k_max 15
_diffrn_reflns_limit_k_min -15
_diffrn_reflns_limit_l_max 21
_diffrn_reflns_limit_l_min -21
_diffrn_reflns_number 22981
_diffrn_reflns_point_group_measured_fraction_full 0.998
_diffrn_reflns_point_group_measured_fraction_max 0.998
_diffrn_reflns_theta_full 25.250
_diffrn_reflns_theta_max 25.250
_diffrn_reflns_theta_min 1.976
_diffrn_standards_number 0
_exptl_absorpt_coefficient_mu 0.087
_exptl_absorpt_correction_T_max 0.7457
_exptl_absorpt_correction_T_min 0.6387
_exptl_absorpt_correction_type multi-scan
_exptl_absorpt_process_details
;
SADABS-2012/1 (Bruker,2012) was used for absorption correction.
wR2(int) was 0.0834 before and 0.0732 after correction.
The Ratio of minimum to maximum transmission is 0.8565.
The \l/2 correction factor is 0.0015.
;
_exptl_crystal_colour orange
_exptl_crystal_colour_primary orange
_exptl_crystal_density_diffrn 1.241
_exptl_crystal_description needle
_exptl_crystal_F_000 964
_exptl_crystal_size_max 0.27
_exptl_crystal_size_mid 0.23
_exptl_crystal_size_min 0.08
_refine_diff_density_max 0.264
_refine_diff_density_min -0.233
_refine_diff_density_rms 0.058
_refine_ls_extinction_method none
_refine_ls_goodness_of_fit_ref 1.021
_refine_ls_hydrogen_treatment mixed
_refine_ls_matrix_type full
_refine_ls_number_parameters 641
_refine_ls_number_reflns 8696
_refine_ls_number_restraints 1
_refine_ls_restrained_S_all 1.021
_refine_ls_R_factor_all 0.1494
_refine_ls_R_factor_gt 0.0724
_refine_ls_shift/su_max 0.000
_refine_ls_shift/su_mean 0.000
_refine_ls_structure_factor_coef Fsqd
_refine_ls_weighting_details 'w=1/[\s^2^(Fo^2^)+(0.0315P)^2^+2.1478P] where P=(Fo^2^+2Fc^2^)/3'
_refine_ls_weighting_scheme calc
_refine_ls_wR_factor_gt 0.1222
_refine_ls_wR_factor_ref 0.1485
_reflns_Friedel_coverage 0.000
_reflns_number_gt 4816
_reflns_number_total 8696
_reflns_threshold_expression 'I > 2\s(I)'
_cod_data_source_file c5ra03667d2.cif
_cod_data_source_block 3_2@1_2(CH3OH)6
_cod_original_cell_volume 2403.1(10)
_cod_database_code 7235903
_shelxl_version_number 2013-4
_shelx_space_group_comment
;
The symmetry employed for this shelxl refinement is uniquely defined
by the following loop, which should always be used as a source of
symmetry information in preference to the above space-group names.
They are only intended as comments.
;
_olex2_refinement_description
;
1. Others
 Fixed Uiso: H6A(0.028) H7A(0.044) H7B(0.044) H7C(0.044) H8A(0.033) H9A(0.044)
 H9B(0.044) H10A(0.094) H10B(0.094) H10C(0.094) H16(0.03) H17A(0.061)
 H17B(0.061) H17C(0.061) H18(0.027) H19A(0.034) H19B(0.034) H20A(0.065)
 H20B(0.065) H20C(0.065) H25(0.026) H27A(0.044) H27B(0.044) H27C(0.044)
 H28(0.025) H29A(0.03) H29B(0.03) H30A(0.052) H30B(0.052) H30C(0.052)
 H36(0.023) H37A(0.042) H37B(0.042) H37C(0.042) H38(0.027) H39A(0.035)
 H39B(0.035) H40A(0.066) H40B(0.066) H40C(0.066) H41(0.046) H42(0.049)
 H43(0.043) H46(0.044) H47(0.051) H48(0.051) H49(0.042) H51A(0.154) H51B(0.154)
 H51C(0.154) H50A(0.081) H50B(0.081) H50C(0.081) H52A(0.087) H52B(0.087)
 H52C(0.087)
 Fixed X: H6A(0.2206) H7A(0.4947) H7B(0.53) H7C(0.3981) H8A(0.019) H9A(-
 0.1139) H9B(0.0114) H10A(-0.0694) H10B(-0.0528) H10C(0.0713) H16(0.0362)
 H17A(0.0142) H17B(0.0192) H17C(-0.1153) H18(-0.0689) H19A(-0.0913) H19B(-
 0.039) H20A(-0.2692) H20B(-0.2687) H20C(-0.22) H25(0.1664) H27A(0.3782)
 H27B(0.2315) H27C(0.3247) H28(0.4493) H29A(0.3707) H29B(0.2516) H30A(0.1864)
 H30B(0.2952) H30C(0.177) H36(0.3531) H37A(0.8697) H37B(0.8326) H37C(0.8042)
 H38(0.5394) H39A(0.3438) H39B(0.3018) H40A(0.3849) H40B(0.5178) H40C(0.4761)
 H41(0.4351) H42(0.3877) H43(0.3335) H46(0.2968) H47(0.2883) H48(0.3274)
 H49(0.381) H51A(0.7318) H51B(0.8425) H51C(0.7221) H50A(0.0899) H50B(0.2254)
 H50C(0.1242) H52A(0.7131) H52B(0.7743) H52C(0.7313)
 Fixed Y: H6A(0.1296) H7A(0.1238) H7B(0.0446) H7C(-0.0125) H8A(-0.0068) H9A(-
 0.0396) H9B(0.0229) H10A(-0.1833) H10B(-0.1898) H10C(-0.1276) H16(0.2012)
 H17A(0.4031) H17B(0.2875) H17C(0.2831) H18(0.4245) H19A(0.3584) H19B(0.2662)
 H20A(0.1796) H20B(0.2592) H20C(0.1607) H25(0.3872) H27A(0.8478) H27B(0.8249)
 H27C(0.87) H28(0.6006) H29A(0.4246) H29B(0.3653) H30A(0.428) H30B(0.5595)
 H30C(0.5023) H36(0.3092) H37A(0.6245) H37B(0.5744) H37C(0.6802) H38(0.172)
 H39A(0.027) H39B(0.1274) H40A(0.0793) H40B(0.1117) H40C(0.2125) H41(0.622)
 H42(0.425) H43(0.3053) H46(0.2838) H47(0.3672) H48(0.5637) H49(0.6796)
 H51A(0.8457) H51B(0.9621) H51C(0.967) H50A(0.7738) H50B(0.8019) H50C(0.6689)
 H52A(0.9485) H52B(1.0312) H52C(1.0808)
 Fixed Z: H6A(0.1528) H7A(0.4639) H7B(0.4101) H7C(0.426) H8A(0.2588)
 H9A(0.1257) H9B(0.1037) H10A(0.0669) H10B(0.1568) H10C(0.1337) H16(0.1407)
 H17A(0.4234) H17B(0.4474) H17C(0.3966) H18(0.1462) H19A(0.014) H19B(0.0405)
 H20A(-0.0175) H20B(0.0565) H20C(0.0697) H25(0.0817) H27A(0.2721) H27B(0.2353)
 H27C(0.1865) H28(0.0629) H29A(-0.0328) H29B(-0.0048) H30A(-0.1195) H30B(-
 0.0766) H30C(-0.0474) H36(0.0842) H37A(0.2631) H37B(0.3344) H37C(0.3092)
 H38(0.1779) H39A(0.0792) H39B(0.0587) H40A(-0.0335) H40B(0.0363) H40C(0.0159)
 H41(0.2862) H42(0.2513) H43(0.3354) H46(0.4644) H47(0.5794) H48(0.6076)
 H49(0.5211) H51A(0.3835) H51B(0.4483) H51C(0.3855) H50A(0.4119) H50B(0.4775)
 H50C(0.4323) H52A(0.1869) H52B(0.2745) H52C(0.1992)
;
_olex2_submission_special_instructions 'No special instructions were received'

loop_
_space_group_symop_operation_xyz
'x, y, z'
'-x, -y, -z'

loop_
_atom_site_label
_atom_site_type_symbol
_atom_site_fract_x
_atom_site_fract_y
_atom_site_fract_z
_atom_site_U_iso_or_equiv
_atom_site_adp_type
_atom_site_occupancy
_atom_site_site_symmetry_order
_atom_site_calc_flag
_atom_site_refinement_flags_posn
O1 O 0.5862(2) 0.1589(2) 0.31859(14) 0.0296(6) Uani 1 1 d .
H1 H 0.630(4) 0.220(3) 0.302(2) 0.060(13) Uiso 1 1 d .
O2 O 0.1957(2) 0.0248(2) 0.37194(17) 0.0344(7) Uani 1 1 d .
H2 H 0.241(6) 0.048(5) 0.422(3) 0.12(2) Uiso 1 1 d .
O3 O 0.0282(3) 0.1278(2) 0.37314(16) 0.0371(7) Uani 1 1 d .
H3 H 0.061(5) 0.084(4) 0.368(3) 0.075(18) Uiso 1 1 d .
O4 O -0.0398(2) 0.4416(2) 0.28873(14) 0.0279(6) Uani 1 1 d .
H4 H -0.011(4) 0.491(3) 0.265(2) 0.053(14) Uiso 1 1 d .
O5 O 0.0782(2) 0.6196(2) 0.22355(15) 0.0273(6) Uani 1 1 d .
H5 H 0.129(4) 0.678(4) 0.273(3) 0.062(14) Uiso 1 1 d .
O6 O 0.4535(2) 0.7541(2) 0.14783(15) 0.0292(6) Uani 1 1 d .
H6 H 0.467(4) 0.823(3) 0.169(2) 0.048(13) Uiso 1 1 d .
O7 O 0.6437(2) 0.67990(19) 0.19429(15) 0.0303(6) Uani 1 1 d .
H7 H 0.581(4) 0.705(4) 0.173(3) 0.085(17) Uiso 1 1 d .
O8 O 0.7063(2) 0.3545(2) 0.26925(14) 0.0272(6) Uani 1 1 d .
H8 H 0.786(4) 0.392(3) 0.275(2) 0.048(12) Uiso 1 1 d .
C1 C 0.3948(3) 0.1488(3) 0.22101(19) 0.0217(8) Uani 1 1 d .
C2 C 0.4569(3) 0.1340(3) 0.2946(2) 0.0237(8) Uani 1 1 d .
C3 C 0.3930(3) 0.0883(3) 0.34517(19) 0.0237(8) Uani 1 1 d .
C4 C 0.2643(3) 0.0637(3) 0.3228(2) 0.0261(8) Uani 1 1 d .
C5 C 0.1963(3) 0.0766(3) 0.2502(2) 0.0231(8) Uani 1 1 d .
C6 C 0.2649(3) 0.1195(3) 0.2019(2) 0.0230(8) Uani 1 1 d .
H6A H 0.2206 0.1296 0.1528 0.028 Uiso 1 1 calc R
C7 C 0.4598(3) 0.0584(3) 0.4176(2) 0.0294(9) Uani 1 1 d .
H7A H 0.4947 0.1238 0.4639 0.044 Uiso 1 1 calc GR
H7B H 0.5300 0.0446 0.4101 0.044 Uiso 1 1 calc GR
H7C H 0.3981 -0.0125 0.4260 0.044 Uiso 1 1 calc GR
C8 C 0.0536(3) 0.0455(3) 0.2252(2) 0.0274(8) Uani 1 1 d .
H8A H 0.0190 -0.0068 0.2588 0.033 Uiso 1 1 calc R
C9 C -0.0231(3) -0.0247(3) 0.1389(2) 0.0368(10) Uani 1 1 d .
H9A H -0.1139 -0.0396 0.1257 0.044 Uiso 1 1 calc R
H9B H 0.0114 0.0229 0.1037 0.044 Uiso 1 1 calc R
C10 C -0.0180(4) -0.1418(3) 0.1226(3) 0.0627(14) Uani 1 1 d .
H10A H -0.0694 -0.1833 0.0669 0.094 Uiso 1 1 calc GR
H10B H -0.0528 -0.1898 0.1568 0.094 Uiso 1 1 calc GR
H10C H 0.0713 -0.1276 0.1337 0.094 Uiso 1 1 calc GR
C11 C 0.0339(3) 0.1547(3) 0.2438(2) 0.0241(8) Uani 1 1 d .
C12 C 0.0215(3) 0.1893(3) 0.3150(2) 0.0278(9) Uani 1 1 d .
C13 C -0.0033(3) 0.2848(3) 0.3303(2) 0.0259(8) Uani 1 1 d .
C14 C -0.0125(3) 0.3477(3) 0.2721(2) 0.0236(8) Uani 1 1 d .
C15 C 0.0001(3) 0.3185(3) 0.2002(2) 0.0230(8) Uani 1 1 d .
C16 C 0.0249(3) 0.2221(3) 0.1886(2) 0.0252(8) Uani 1 1 d .
H16 H 0.0362 0.2012 0.1407 0.030 Uiso 1 1 calc R
C17 C -0.0230(4) 0.3175(3) 0.4061(2) 0.0405(10) Uani 1 1 d .
H17A H 0.0142 0.4031 0.4234 0.061 Uiso 1 1 calc GR
H17B H 0.0192 0.2875 0.4474 0.061 Uiso 1 1 calc GR
H17C H -0.1153 0.2831 0.3966 0.061 Uiso 1 1 calc GR
C18 C -0.0149(3) 0.3866(3) 0.13642(19) 0.0226(8) Uani 1 1 d .
H18 H -0.0689 0.4245 0.1462 0.027 Uiso 1 1 calc R
C19 C -0.0874(3) 0.3083(3) 0.0519(2) 0.0283(8) Uani 1 1 d .
H19A H -0.0913 0.3584 0.0140 0.034 Uiso 1 1 calc R
H19B H -0.0390 0.2662 0.0405 0.034 Uiso 1 1 calc R
C20 C -0.2234(3) 0.2190(3) 0.0390(2) 0.0434(11) Uani 1 1 d .
H20A H -0.2692 0.1796 -0.0175 0.065 Uiso 1 1 calc GR
H20B H -0.2687 0.2592 0.0565 0.065 Uiso 1 1 calc GR
H20C H -0.2200 0.1607 0.0697 0.065 Uiso 1 1 calc GR
C21 C 0.1534(3) 0.6012(3) 0.18410(19) 0.0223(8) Uani 1 1 d .
C22 C 0.2647(3) 0.6946(3) 0.18472(19) 0.0215(8) Uani 1 1 d .
C23 C 0.3399(3) 0.6678(3) 0.14763(19) 0.0198(7) Uani 1 1 d .
C24 C 0.3063(3) 0.5539(3) 0.10971(18) 0.0187(7) Uani 1 1 d .
C25 C 0.1918(3) 0.4654(3) 0.10821(19) 0.0214(8) Uani 1 1 d .
H25 H 0.1664 0.3872 0.0817 0.026 Uiso 1 1 calc R
C26 C 0.1132(3) 0.4864(3) 0.14391(18) 0.0207(8) Uani 1 1 d .
C27 C 0.3031(3) 0.8204(3) 0.2230(2) 0.0295(9) Uani 1 1 d .
H27A H 0.3782 0.8478 0.2721 0.044 Uiso 1 1 calc GR
H27B H 0.2315 0.8249 0.2353 0.044 Uiso 1 1 calc GR
H27C H 0.3247 0.8700 0.1865 0.044 Uiso 1 1 calc GR
C28 C 0.3906(3) 0.5254(3) 0.07104(19) 0.0208(8) Uani 1 1 d .
H28 H 0.4493 0.6006 0.0629 0.025 Uiso 1 1 calc R
C29 C 0.3119(3) 0.4406(3) -0.01071(19) 0.0249(8) Uani 1 1 d .
H29A H 0.3707 0.4246 -0.0328 0.030 Uiso 1 1 calc R
H29B H 0.2516 0.3653 -0.0048 0.030 Uiso 1 1 calc R
C30 C 0.2359(4) 0.4866(3) -0.0687(2) 0.0345(9) Uani 1 1 d .
H30A H 0.1864 0.4280 -0.1195 0.052 Uiso 1 1 calc GR
H30B H 0.2952 0.5595 -0.0766 0.052 Uiso 1 1 calc GR
H30C H 0.1770 0.5023 -0.0474 0.052 Uiso 1 1 calc GR
C31 C 0.4754(3) 0.4829(3) 0.12644(19) 0.0205(8) Uani 1 1 d .
C32 C 0.5958(3) 0.5601(3) 0.18367(19) 0.0211(8) Uani 1 1 d .
C33 C 0.6758(3) 0.5204(3) 0.23167(18) 0.0202(7) Uani 1 1 d .
C34 C 0.6319(3) 0.3999(3) 0.22246(19) 0.0208(8) Uani 1 1 d .
C35 C 0.5105(3) 0.3188(3) 0.16884(19) 0.0204(8) Uani 1 1 d .
C36 C 0.4354(3) 0.3631(3) 0.12156(18) 0.0195(7) Uani 1 1 d .
H36 H 0.3531 0.3092 0.0842 0.023 Uiso 1 1 calc R
C37 C 0.8071(3) 0.6075(3) 0.2897(2) 0.0279(8) Uani 1 1 d .
H37A H 0.8697 0.6245 0.2631 0.042 Uiso 1 1 calc GR
H37B H 0.8326 0.5744 0.3344 0.042 Uiso 1 1 calc GR
H37C H 0.8042 0.6802 0.3092 0.042 Uiso 1 1 calc GR
C38 C 0.4618(3) 0.1866(3) 0.16208(19) 0.0229(8) Uani 1 1 d .
H38 H 0.5394 0.1720 0.1779 0.027 Uiso 1 1 calc R
C39 C 0.3767(3) 0.1107(3) 0.0776(2) 0.0293(8) Uani 1 1 d .
H39A H 0.3438 0.0270 0.0792 0.035 Uiso 1 1 calc R
H39B H 0.3018 0.1274 0.0587 0.035 Uiso 1 1 calc R
C40 C 0.4449(4) 0.1303(3) 0.0189(2) 0.0441(11) Uani 1 1 d .
H40A H 0.3849 0.0793 -0.0335 0.066 Uiso 1 1 calc GR
H40B H 0.5178 0.1117 0.0363 0.066 Uiso 1 1 calc GR
H40C H 0.4761 0.2125 0.0159 0.066 Uiso 1 1 calc GR
O12 O 0.4311(2) 0.7325(2) 0.40520(15) 0.0406(7) Uani 1 1 d .
N1 N 0.4037(3) 0.6185(3) 0.38699(17) 0.0329(7) Uani 1 1 d .
C41 C 0.4108(4) 0.5729(4) 0.3204(2) 0.0385(10) Uani 1 1 d .
H41 H 0.4351 0.6220 0.2862 0.046 Uiso 1 1 calc R
C42 C 0.3836(4) 0.4558(3) 0.2997(2) 0.0411(10) Uani 1 1 d .
H42 H 0.3877 0.4250 0.2513 0.049 Uiso 1 1 calc R
C43 C 0.3512(3) 0.3854(3) 0.3489(2) 0.0356(9) Uani 1 1 d .
H43 H 0.3335 0.3053 0.3354 0.043 Uiso 1 1 calc R
C44 C 0.3438(3) 0.4316(3) 0.4203(2) 0.0296(9) Uani 1 1 d .
C45 C 0.3690(3) 0.5499(3) 0.4390(2) 0.0281(8) Uani 1 1 d .
C46 C 0.3136(3) 0.3639(3) 0.4751(2) 0.0370(10) Uani 1 1 d .
H46 H 0.2968 0.2838 0.4644 0.044 Uiso 1 1 calc R
C47 C 0.3085(4) 0.4134(4) 0.5430(2) 0.0425(11) Uani 1 1 d .
H47 H 0.2883 0.3672 0.5794 0.051 Uiso 1 1 calc R
C48 C 0.3326(4) 0.5311(3) 0.5602(2) 0.0425(10) Uani 1 1 d .
H48 H 0.3274 0.5637 0.6076 0.051 Uiso 1 1 calc R
C49 C 0.3635(3) 0.5993(3) 0.5091(2) 0.0351(9) Uani 1 1 d .
H49 H 0.3810 0.6796 0.5211 0.042 Uiso 1 1 calc R
O10 O 0.6839(3) 0.8934(3) 0.46993(19) 0.0648(9) Uani 1 1 d D
H10 H 0.604(3) 0.849(6) 0.439(4) 0.21(4) Uiso 1 1 d D
C51 C 0.7499(6) 0.9189(5) 0.4180(3) 0.102(2) Uani 1 1 d .
H51A H 0.7318 0.8457 0.3835 0.154 Uiso 1 1 calc GR
H51B H 0.8425 0.9621 0.4483 0.154 Uiso 1 1 calc GR
H51C H 0.7221 0.9670 0.3855 0.154 Uiso 1 1 calc GR
O9 O 0.2143(3) 0.7578(2) 0.36741(15) 0.0401(7) Uani 1 1 d .
H9 H 0.293(4) 0.753(4) 0.383(3) 0.078(16) Uiso 1 1 d .
C50 C 0.1592(4) 0.7500(4) 0.4269(2) 0.0543(12) Uani 1 1 d .
H50A H 0.0899 0.7738 0.4119 0.081 Uiso 1 1 calc GR
H50B H 0.2254 0.8019 0.4775 0.081 Uiso 1 1 calc GR
H50C H 0.1242 0.6689 0.4323 0.081 Uiso 1 1 calc GR
O11 O 0.5868(3) 0.9730(3) 0.2249(3) 0.0743(13) Uani 1 1 d .
H11 H 0.586(4) 1.020(4) 0.254(3) 0.061(16) Uiso 1 1 d .
C52 C 0.7109(4) 1.0113(4) 0.2211(3) 0.0578(13) Uani 1 1 d .
H52A H 0.7131 0.9485 0.1869 0.087 Uiso 1 1 calc GR
H52B H 0.7743 1.0312 0.2745 0.087 Uiso 1 1 calc GR
H52C H 0.7313 1.0808 0.1992 0.087 Uiso 1 1 calc GR

loop_
_atom_site_aniso_label
_atom_site_aniso_U_11
_atom_site_aniso_U_22
_atom_site_aniso_U_33
_atom_site_aniso_U_23
_atom_site_aniso_U_13
_atom_site_aniso_U_12
O1 0.0206(13) 0.0297(14) 0.0372(15) 0.0140(12) 0.0084(12) 0.0101(11)
O2 0.0357(15) 0.0383(15) 0.0423(18) 0.0235(14) 0.0239(15) 0.0190(13)
O3 0.0443(17) 0.0412(16) 0.0419(17) 0.0229(14) 0.0222(14) 0.0270(15)
O4 0.0298(14) 0.0278(14) 0.0346(15) 0.0101(12) 0.0170(12) 0.0167(12)
O5 0.0245(13) 0.0272(14) 0.0333(15) 0.0022(12) 0.0169(13) 0.0112(11)
O6 0.0271(14) 0.0180(14) 0.0454(17) 0.0083(12) 0.0195(13) 0.0082(12)
O7 0.0279(14) 0.0164(13) 0.0392(16) 0.0048(11) 0.0055(12) 0.0078(11)
O8 0.0188(13) 0.0283(14) 0.0345(15) 0.0124(12) 0.0084(12) 0.0105(12)
C1 0.0250(19) 0.0136(17) 0.028(2) 0.0057(15) 0.0090(17) 0.0107(15)
C2 0.0227(19) 0.0163(17) 0.034(2) 0.0051(16) 0.0092(17) 0.0109(15)
C3 0.0244(19) 0.0187(17) 0.027(2) 0.0047(16) 0.0075(17) 0.0100(15)
C4 0.031(2) 0.0183(18) 0.036(2) 0.0107(16) 0.0207(18) 0.0105(16)
C5 0.0225(18) 0.0182(17) 0.030(2) 0.0069(16) 0.0094(17) 0.0101(15)
C6 0.0214(18) 0.0152(17) 0.028(2) 0.0036(15) 0.0020(16) 0.0091(15)
C7 0.030(2) 0.0279(19) 0.031(2) 0.0093(17) 0.0097(18) 0.0137(17)
C8 0.0245(19) 0.0221(18) 0.039(2) 0.0105(17) 0.0158(18) 0.0096(16)
C9 0.025(2) 0.028(2) 0.050(3) 0.0021(19) 0.0075(19) 0.0101(17)
C10 0.057(3) 0.033(2) 0.073(3) -0.006(2) 0.002(3) 0.016(2)
C11 0.0162(17) 0.0239(18) 0.033(2) 0.0062(16) 0.0116(16) 0.0076(15)
C12 0.025(2) 0.030(2) 0.032(2) 0.0136(18) 0.0137(18) 0.0123(17)
C13 0.0192(18) 0.0265(19) 0.027(2) 0.0034(16) 0.0062(17) 0.0081(16)
C14 0.0155(17) 0.0217(18) 0.033(2) 0.0055(16) 0.0080(16) 0.0089(15)
C15 0.0149(17) 0.0204(18) 0.030(2) 0.0050(16) 0.0069(16) 0.0053(15)
C16 0.0203(18) 0.0289(19) 0.028(2) 0.0072(17) 0.0133(16) 0.0091(16)
C17 0.044(2) 0.050(2) 0.036(2) 0.014(2) 0.020(2) 0.025(2)
C18 0.0177(17) 0.0210(18) 0.027(2) 0.0047(15) 0.0064(16) 0.0082(15)
C19 0.0231(19) 0.0246(19) 0.030(2) 0.0026(16) 0.0025(17) 0.0098(16)
C20 0.029(2) 0.034(2) 0.052(3) 0.000(2) 0.004(2) 0.0085(18)
C21 0.0239(18) 0.0212(18) 0.028(2) 0.0069(16) 0.0127(17) 0.0139(15)
C22 0.0224(18) 0.0185(17) 0.0255(19) 0.0053(15) 0.0095(16) 0.0105(15)
C23 0.0164(17) 0.0190(18) 0.0244(19) 0.0080(15) 0.0064(15) 0.0085(15)
C24 0.0196(17) 0.0240(18) 0.0175(18) 0.0064(15) 0.0071(15) 0.0140(15)
C25 0.0229(18) 0.0186(17) 0.0243(19) 0.0068(15) 0.0088(16) 0.0103(15)
C26 0.0209(18) 0.0220(18) 0.0192(18) 0.0063(15) 0.0058(15) 0.0104(15)
C27 0.030(2) 0.0218(18) 0.040(2) 0.0045(17) 0.0172(18) 0.0120(16)
C28 0.0210(18) 0.0179(17) 0.0260(19) 0.0087(15) 0.0101(16) 0.0090(15)
C29 0.0239(19) 0.0285(19) 0.0212(19) 0.0033(16) 0.0077(16) 0.0115(16)
C30 0.043(2) 0.043(2) 0.028(2) 0.0119(18) 0.0127(19) 0.028(2)
C31 0.0204(18) 0.0206(18) 0.0240(19) 0.0046(15) 0.0126(16) 0.0096(15)
C32 0.0208(18) 0.0189(17) 0.0257(19) 0.0057(15) 0.0123(16) 0.0081(15)
C33 0.0181(17) 0.0217(18) 0.0190(18) 0.0034(15) 0.0060(15) 0.0081(15)
C34 0.0197(18) 0.0267(19) 0.0210(19) 0.0086(16) 0.0079(16) 0.0143(16)
C35 0.0211(18) 0.0191(17) 0.0240(19) 0.0054(15) 0.0117(16) 0.0093(15)
C36 0.0172(17) 0.0220(18) 0.0176(18) 0.0020(15) 0.0064(15) 0.0077(15)
C37 0.0256(19) 0.0260(19) 0.031(2) 0.0059(16) 0.0107(17) 0.0107(16)
C38 0.0194(18) 0.0208(18) 0.032(2) 0.0091(16) 0.0103(16) 0.0115(15)
C39 0.033(2) 0.0222(19) 0.029(2) -0.0016(16) 0.0103(18) 0.0107(16)
C40 0.047(2) 0.043(2) 0.038(2) 0.002(2) 0.021(2) 0.014(2)
O12 0.0474(17) 0.0348(15) 0.0447(17) 0.0120(13) 0.0172(14) 0.0222(13)
N1 0.0386(19) 0.0363(19) 0.0302(19) 0.0099(16) 0.0118(16) 0.0228(16)
C41 0.052(3) 0.056(3) 0.025(2) 0.016(2) 0.018(2) 0.037(2)
C42 0.054(3) 0.053(3) 0.022(2) 0.000(2) 0.008(2) 0.036(2)
C43 0.034(2) 0.035(2) 0.031(2) -0.0016(19) 0.0027(19) 0.0175(18)
C44 0.0239(19) 0.029(2) 0.030(2) 0.0016(17) 0.0045(17) 0.0111(16)
C45 0.027(2) 0.034(2) 0.023(2) 0.0049(17) 0.0065(17) 0.0148(17)
C46 0.030(2) 0.034(2) 0.046(3) 0.014(2) 0.014(2) 0.0130(18)
C47 0.040(2) 0.050(3) 0.043(3) 0.020(2) 0.023(2) 0.019(2)
C48 0.045(2) 0.051(3) 0.033(2) 0.005(2) 0.020(2) 0.019(2)
C49 0.039(2) 0.034(2) 0.033(2) 0.0042(18) 0.0158(19) 0.0167(19)
O10 0.058(2) 0.087(3) 0.047(2) 0.0193(19) 0.0253(19) 0.025(2)
C51 0.112(5) 0.122(5) 0.091(4) 0.040(4) 0.078(4) 0.038(4)
O9 0.0360(16) 0.0470(17) 0.0364(16) 0.0024(13) 0.0150(14) 0.0181(14)
C50 0.044(3) 0.070(3) 0.046(3) 0.005(2) 0.021(2) 0.022(2)
O11 0.0331(17) 0.0382(19) 0.131(4) -0.026(2) 0.042(2) -0.0016(15)
C52 0.032(2) 0.055(3) 0.076(3) 0.005(3) 0.027(2) 0.007(2)

loop_
_atom_type_symbol
_atom_type_description
_atom_type_scat_dispersion_real
_atom_type_scat_dispersion_imag
_atom_type_scat_source
C C 0.0033 0.0016 'International Tables Vol C Tables 4.2.6.8 and 6.1.1.4'
H H 0.0000 0.0000 'International Tables Vol C Tables 4.2.6.8 and 6.1.1.4'
N N 0.0061 0.0033 'International Tables Vol C Tables 4.2.6.8 and 6.1.1.4'
O O 0.0106 0.0060 'International Tables Vol C Tables 4.2.6.8 and 6.1.1.4'

loop_
_geom_angle_atom_site_label_1
_geom_angle_atom_site_label_2
_geom_angle_atom_site_label_3
_geom_angle
C2 C1 C38 122.6(3)
C6 C1 C2 116.1(3)
C6 C1 C38 121.2(3)
O1 C2 C1 120.5(3)
O1 C2 C3 116.5(3)
C3 C2 C1 122.9(3)
C2 C3 C7 120.4(3)
C4 C3 C2 117.6(3)
C4 C3 C7 121.8(3)
O2 C4 C5 116.3(3)
C3 C4 O2 121.2(3)
C3 C4 C5 122.4(3)
C4 C5 C8 121.9(3)
C6 C5 C4 116.9(3)
C6 C5 C8 121.2(3)
C5 C6 C1 124.1(3)
C5 C8 C9 112.8(3)
C5 C8 C11 111.2(3)
C11 C8 C9 112.7(3)
C10 C9 C8 113.0(3)
C12 C11 C8 122.0(3)
C16 C11 C8 120.6(3)
C16 C11 C12 117.3(3)
O3 C12 C11 121.7(3)
O3 C12 C13 116.1(3)
C13 C12 C11 122.2(3)
C12 C13 C14 117.4(3)
C12 C13 C17 121.5(3)
C14 C13 C17 121.1(3)
O4 C14 C13 116.0(3)
C15 C14 O4 120.7(3)
C15 C14 C13 123.3(3)
C14 C15 C18 122.1(3)
C16 C15 C14 116.3(3)
C16 C15 C18 121.5(3)
C15 C16 C11 123.4(3)
C15 C18 C19 113.6(3)
C15 C18 C26 112.4(3)
C26 C18 C19 111.6(3)
C20 C19 C18 113.1(3)
O5 C21 C22 121.0(3)
O5 C21 C26 117.2(3)
C26 C21 C22 121.8(3)
C21 C22 C23 117.5(3)
C21 C22 C27 121.9(3)
C23 C22 C27 120.5(3)
O6 C23 C22 121.3(3)
O6 C23 C24 116.2(3)
C24 C23 C22 122.5(3)
C23 C24 C25 117.3(3)
C23 C24 C28 122.0(3)
C25 C24 C28 120.6(3)
C26 C25 C24 122.8(3)
C21 C26 C18 121.8(3)
C25 C26 C18 120.4(3)
C25 C26 C21 117.8(3)
C29 C28 C24 112.2(3)
C31 C28 C24 110.8(3)
C31 C28 C29 112.8(3)
C30 C29 C28 113.3(3)
C32 C31 C28 122.5(3)
C36 C31 C28 120.5(3)
C36 C31 C32 117.0(3)
O7 C32 C31 121.8(3)
O7 C32 C33 116.0(3)
C33 C32 C31 122.2(3)
C32 C33 C37 119.9(3)
C34 C33 C32 118.0(3)
C34 C33 C37 122.1(3)
O8 C34 C35 116.7(3)
C33 C34 O8 120.9(3)
C33 C34 C35 122.4(3)
C34 C35 C38 121.5(3)
C36 C35 C34 117.2(3)
C36 C35 C38 121.3(3)
C35 C36 C31 123.1(3)
C1 C38 C35 110.8(3)
C1 C38 C39 111.4(2)
C35 C38 C39 114.0(3)
C40 C39 C38 114.0(3)
O12 N1 C45 118.9(3)
C41 N1 O12 120.1(3)
C41 N1 C45 121.0(3)
N1 C41 C42 121.8(3)
C43 C42 C41 119.6(4)
C42 C43 C44 119.9(4)
C43 C44 C46 122.8(4)
C45 C44 C43 119.4(3)
C45 C44 C46 117.8(3)
N1 C45 C44 118.3(3)
N1 C45 C49 120.3(3)
C49 C45 C44 121.3(3)
C47 C46 C44 120.1(4)
C46 C47 C48 121.2(4)
C49 C48 C47 120.3(4)
C48 C49 C45 119.3(4)

loop_
_geom_bond_atom_site_label_1
_geom_bond_atom_site_label_2
_geom_bond_distance
O1 C2 1.391(4)
O2 C4 1.387(4)
O3 C12 1.380(4)
O4 C14 1.395(4)
O5 C21 1.386(4)
O6 C23 1.381(4)
O7 C32 1.376(4)
O8 C34 1.394(4)
C1 C2 1.402(4)
C1 C6 1.392(4)
C1 C38 1.527(4)
C2 C3 1.395(4)
C3 C4 1.386(5)
C3 C7 1.502(4)
C4 C5 1.402(5)
C5 C6 1.385(4)
C5 C8 1.526(5)
C8 C9 1.531(5)
C8 C11 1.529(5)
C9 C10 1.527(5)
C11 C12 1.396(5)
C11 C16 1.392(4)
C12 C13 1.390(5)
C13 C14 1.396(4)
C13 C17 1.511(5)
C14 C15 1.391(5)
C15 C16 1.392(5)
C15 C18 1.526(4)
C18 C19 1.532(4)
C18 C26 1.527(4)
C19 C20 1.520(4)
C21 C22 1.400(4)
C21 C26 1.394(4)
C22 C23 1.403(4)
C22 C27 1.513(4)
C23 C24 1.390(4)
C24 C25 1.391(4)
C24 C28 1.530(4)
C25 C26 1.391(4)
C28 C29 1.527(4)
C28 C31 1.522(4)
C29 C30 1.515(5)
C31 C32 1.401(4)
C31 C36 1.396(4)
C32 C33 1.396(4)
C33 C34 1.390(4)
C33 C37 1.509(4)
C34 C35 1.397(4)
C35 C36 1.392(4)
C35 C38 1.533(4)
C38 C39 1.534(4)
C39 C40 1.511(5)
O12 N1 1.342(4)
N1 C41 1.331(4)
N1 C45 1.393(4)
C41 C42 1.385(5)
C42 C43 1.358(5)
C43 C44 1.413(5)
C44 C45 1.404(5)
C44 C46 1.414(5)
C45 C49 1.397(5)
C46 C47 1.360(5)
C47 C48 1.398(5)
C48 C49 1.365(5)
O10 C51 1.390(5)
O9 C50 1.418(4)
O11 C52 1.412(5)

loop_
_geom_torsion_atom_site_label_1
_geom_torsion_atom_site_label_2
_geom_torsion_atom_site_label_3
_geom_torsion_atom_site_label_4
_geom_torsion
O1 C2 C3 C4 179.5(3)
O1 C2 C3 C7 -5.3(5)
O2 C4 C5 C6 177.7(3)
O2 C4 C5 C8 -2.1(5)
O3 C12 C13 C14 -179.1(3)
O3 C12 C13 C17 -0.7(5)
O4 C14 C15 C16 -178.8(3)
O4 C14 C15 C18 0.1(5)
O5 C21 C22 C23 176.1(3)
O5 C21 C22 C27 -4.5(5)
O5 C21 C26 C18 5.9(5)
O5 C21 C26 C25 -176.1(3)
O6 C23 C24 C25 -179.6(3)
O6 C23 C24 C28 0.6(4)
O7 C32 C33 C34 -179.4(3)
O7 C32 C33 C37 -1.1(4)
O8 C34 C35 C36 -179.7(3)
O8 C34 C35 C38 0.1(4)
C1 C2 C3 C4 -3.9(5)
C1 C2 C3 C7 171.3(3)
C1 C38 C39 C40 -170.6(3)
C2 C1 C6 C5 -0.8(5)
C2 C1 C38 C35 -98.0(4)
C2 C1 C38 C39 134.0(3)
C2 C3 C4 O2 -176.1(3)
C2 C3 C4 C5 3.8(5)
C3 C4 C5 C6 -2.2(5)
C3 C4 C5 C8 178.1(3)
C4 C5 C6 C1 0.7(5)
C4 C5 C8 C9 -135.2(3)
C4 C5 C8 C11 97.1(4)
C5 C8 C9 C10 60.7(4)
C5 C8 C11 C12 -92.4(4)
C5 C8 C11 C16 89.0(4)
C6 C1 C2 O1 178.9(3)
C6 C1 C2 C3 2.5(5)
C6 C1 C38 C35 86.4(4)
C6 C1 C38 C39 -41.7(4)
C6 C5 C8 C9 45.1(4)
C6 C5 C8 C11 -82.6(4)
C7 C3 C4 O2 8.8(5)
C7 C3 C4 C5 -171.3(3)
C8 C5 C6 C1 -179.6(3)
C8 C11 C12 O3 1.0(5)
C8 C11 C12 C13 -176.5(3)
C8 C11 C16 C15 176.4(3)
C9 C8 C11 C12 139.8(3)
C9 C8 C11 C16 -38.8(4)
C11 C8 C9 C10 -172.4(3)
C11 C12 C13 C14 -1.5(5)
C11 C12 C13 C17 176.9(3)
C12 C11 C16 C15 -2.2(5)
C12 C13 C14 O4 178.8(3)
C12 C13 C14 C15 0.9(5)
C13 C14 C15 C16 -1.0(5)
C13 C14 C15 C18 177.9(3)
C14 C15 C16 C11 1.6(5)
C14 C15 C18 C19 -140.2(3)
C14 C15 C18 C26 91.9(4)
C15 C18 C19 C20 60.2(4)
C15 C18 C26 C21 -95.6(4)
C15 C18 C26 C25 86.5(4)
C16 C11 C12 O3 179.6(3)
C16 C11 C12 C13 2.1(5)
C16 C15 C18 C19 38.6(4)
C16 C15 C18 C26 -89.3(4)
C17 C13 C14 O4 0.4(4)
C17 C13 C14 C15 -177.5(3)
C18 C15 C16 C11 -177.2(3)
C19 C18 C26 C21 135.5(3)
C19 C18 C26 C25 -42.5(4)
C21 C22 C23 O6 -177.8(3)
C21 C22 C23 C24 1.4(5)
C22 C21 C26 C18 -173.9(3)
C22 C21 C26 C25 4.1(5)
C22 C23 C24 C25 1.2(5)
C22 C23 C24 C28 -178.6(3)
C23 C24 C25 C26 -1.2(5)
C23 C24 C28 C29 -135.5(3)
C23 C24 C28 C31 97.5(3)
C24 C25 C26 C18 176.7(3)
C24 C25 C26 C21 -1.4(5)
C24 C28 C29 C30 59.1(3)
C24 C28 C31 C32 -86.6(3)
C24 C28 C31 C36 93.7(3)
C25 C24 C28 C29 44.7(4)
C25 C24 C28 C31 -82.4(4)
C26 C18 C19 C20 -171.6(3)
C26 C21 C22 C23 -4.1(5)
C26 C21 C22 C27 175.3(3)
C27 C22 C23 O6 2.8(5)
C27 C22 C23 C24 -178.1(3)
C28 C24 C25 C26 178.6(3)
C28 C31 C32 O7 1.3(5)
C28 C31 C32 C33 -176.8(3)
C28 C31 C36 C35 177.9(3)
C29 C28 C31 C32 146.7(3)
C29 C28 C31 C36 -33.0(4)
C31 C28 C29 C30 -175.0(3)
C31 C32 C33 C34 -1.2(5)
C31 C32 C33 C37 177.1(3)
C32 C31 C36 C35 -1.8(5)
C32 C33 C34 O8 -179.1(3)
C32 C33 C34 C35 -1.7(5)
C33 C34 C35 C36 2.7(5)
C33 C34 C35 C38 -177.4(3)
C34 C35 C36 C31 -0.9(5)
C34 C35 C38 C1 87.8(4)
C34 C35 C38 C39 -145.6(3)
C35 C38 C39 C40 63.0(4)
C36 C31 C32 O7 -179.1(3)
C36 C31 C32 C33 2.8(5)
C36 C35 C38 C1 -92.4(4)
C36 C35 C38 C39 34.3(4)
C37 C33 C34 O8 2.6(5)
C37 C33 C34 C35 -180.0(3)
C38 C1 C2 O1 3.1(5)
C38 C1 C2 C3 -173.4(3)
C38 C1 C6 C5 175.1(3)
C38 C35 C36 C31 179.2(3)
O12 N1 C41 C42 179.8(3)
O12 N1 C45 C44 -178.4(3)
O12 N1 C45 C49 -0.2(5)
N1 C41 C42 C43 -1.3(6)
N1 C45 C49 C48 -178.3(3)
C41 N1 C45 C44 1.0(5)
C41 N1 C45 C49 179.2(3)
C41 C42 C43 C44 0.8(6)
C42 C43 C44 C45 0.6(5)
C42 C43 C44 C46 -178.4(3)
C43 C44 C45 N1 -1.5(5)
C43 C44 C45 C49 -179.7(3)
C43 C44 C46 C47 179.7(4)
C44 C45 C49 C48 -0.2(5)
C44 C46 C47 C48 0.1(6)
C45 N1 C41 C42 0.4(6)
C45 C44 C46 C47 0.6(5)
C46 C44 C45 N1 177.6(3)
C46 C44 C45 C49 -0.6(5)
C46 C47 C48 C49 -0.9(6)
C47 C48 C49 C45 0.9(6)
